data_4326884
loop_
_publ_author_name
'Kartik Chandra Mondal'
'George E. Kostakis'
'Yanhua Lan'
'Wolfgang Wernsdorfer'
'Christopher E. Anson'
'Annie K. Powell'

_publ_contact_author
; 
'Annie K. Powell'
;
_publ_contact_author_email annie.powell@kit.edu
_publ_contact_author_fax '+49 721 608 48142'
_publ_contact_author_phone '+49 721 608 42135'
_publ_section_title
;
 Defect-Dicubane Ni2Ln2 (Ln = Dy, Tb) Single Molecule Magnets
;
_journal_name_full 'Inorganic Chemistry'
_journal_page_first 11604
_journal_page_last 11611
_journal_paper_doi 10.1021/ic2015397
_journal_volume 50
_journal_year 2011
_chemical_formula_moiety 'C62 H58 Dy2 N8 Ni2 O20'
_chemical_formula_sum 'C62 H58 Dy2 N8 Ni2 O20'
_chemical_formula_weight 1677.58
_chemical_name_systematic
; 
 ? 
;
_space_group_IT_number 14
_symmetry_cell_setting monoclinic
_symmetry_space_group_name_Hall '-P 2yn'
_symmetry_space_group_name_H-M 'P 1 21/n 1'
_atom_sites_solution_hydrogens geom
_atom_sites_solution_primary direct
_atom_sites_solution_secondary difmap
_audit_creation_method SHELXL-97
_cell_angle_alpha 90.00
_cell_angle_beta 90.210(7)
_cell_angle_gamma 90.00
_cell_formula_units_Z 2
_cell_length_a 13.2070(11)
_cell_length_b 12.9862(8)
_cell_length_c 18.1372(16)
_cell_measurement_reflns_used 35211
_cell_measurement_temperature 150(2)
_cell_measurement_theta_max 28.43
_cell_measurement_theta_min 1.90
_cell_volume 3110.7(4)
_computing_cell_refinement 'X-Area 1.38 (Stoe & Cie GmbH, 2006)'
_computing_data_collection 'WinXpose 1.6.8 (Stoe & Cie GmbH, 2004)'
_computing_data_reduction 'X-Area 1.38 (Stoe & Cie GmbH, 2006)'
_computing_molecular_graphics 'Diamond 2.1 (Crystal Impact, 1998)'
_computing_publication_material 'SHELXTL 6.14 (BrukerAXS Inc., 2003)'
_computing_structure_refinement 'SHELXTL 6.14 (BrukerAXS Inc., 2003)'
_computing_structure_solution 'SHELXTL 6.14 (BrukerAXS Inc., 2003)'
_diffrn_ambient_temperature 150(2)
_diffrn_detector_area_resol_mean 6.667
_diffrn_measured_fraction_theta_full 0.999
_diffrn_measured_fraction_theta_max 0.992
_diffrn_measurement_device_type 'Stoe IPDS II'
_diffrn_measurement_method 'area detector'
_diffrn_radiation_monochromator graphite
_diffrn_radiation_source 'rotating anode'
_diffrn_radiation_type MoK\a
_diffrn_radiation_wavelength 0.71073
_diffrn_reflns_av_R_equivalents 0.0479
_diffrn_reflns_av_sigmaI/netI 0.0417
_diffrn_reflns_limit_h_max 17
_diffrn_reflns_limit_h_min -17
_diffrn_reflns_limit_k_max 17
_diffrn_reflns_limit_k_min -17
_diffrn_reflns_limit_l_max 23
_diffrn_reflns_limit_l_min -23
_diffrn_reflns_number 26103
_diffrn_reflns_theta_full 25.00
_diffrn_reflns_theta_max 27.98
_diffrn_reflns_theta_min 2.20
_exptl_absorpt_coefficient_mu 3.054
_exptl_absorpt_correction_T_max 0.707
_exptl_absorpt_correction_T_min 0.374
_exptl_absorpt_correction_type multi-scan
_exptl_absorpt_process_details
;
XPREP in SHELXTL 6.14 (BrukerAXS Inc., 2003)
;
_exptl_crystal_colour green
_exptl_crystal_density_diffrn 1.791
_exptl_crystal_description block
_exptl_crystal_F_000 1668
_exptl_crystal_size_max 0.39
_exptl_crystal_size_mid 0.34
_exptl_crystal_size_min 0.16
_refine_diff_density_max 1.364
_refine_diff_density_min -3.042
_refine_diff_density_rms 0.189
_refine_ls_extinction_method none
_refine_ls_goodness_of_fit_ref 0.978
_refine_ls_hydrogen_treatment constr
_refine_ls_matrix_type full
_refine_ls_number_parameters 428
_refine_ls_number_reflns 7450
_refine_ls_number_restraints 0
_refine_ls_restrained_S_all 0.978
_refine_ls_R_factor_all 0.0686
_refine_ls_R_factor_gt 0.0516
_refine_ls_shift/su_max 0.001
_refine_ls_shift/su_mean 0.000
_refine_ls_structure_factor_coef Fsqd
_refine_ls_weighting_details 'calc w=1/[\s^2^(Fo^2^)+(0.0892P)^2^+0.0000P] where P=(Fo^2^+2Fc^2^)/3'
_refine_ls_weighting_scheme calc
_refine_ls_wR_factor_gt 0.1224
_refine_ls_wR_factor_ref 0.1281
_reflns_number_gt 5563
_reflns_number_total 7450
_reflns_threshold_expression >2sigma(I)
_cod_data_source_file ic2015397_si_002_1.cif
_cod_data_source_block km-1875
_cod_original_sg_symbol_H-M 'P 21/n'
_cod_database_code 4326884

loop_
_symmetry_equiv_pos_as_xyz
'x, y, z'
'-x+1/2, y+1/2, -z+1/2'
'-x, -y, -z'
'x-1/2, -y-1/2, z-1/2'

loop_
_atom_site_label
_atom_site_type_symbol
_atom_site_fract_x
_atom_site_fract_y
_atom_site_fract_z
_atom_site_U_iso_or_equiv
_atom_site_adp_type
_atom_site_occupancy
_atom_site_symmetry_multiplicity
_atom_site_calc_flag
_atom_site_refinement_flags
Dy1 Dy 0.281998(15) 0.538824(19) 0.457616(14) 0.03970(9) Uani 1 1 d .
Ni1 Ni 0.48969(4) 0.37991(5) 0.47904(4) 0.04019(16) Uani 1 1 d .
O1 O 0.1622(3) 0.6504(3) 0.4512(2) 0.0463(9) Uani 1 1 d .
C1 C 0.1391(4) 0.7377(4) 0.4211(3) 0.0438(11) Uani 1 1 d .
C2 C 0.0516(4) 0.7934(4) 0.4442(4) 0.0490(13) Uani 1 1 d .
O2 O 0.0024(3) 0.7481(3) 0.5025(3) 0.0557(10) Uani 1 1 d .
C8 C -0.0805(5) 0.8040(5) 0.5323(4) 0.0614(17) Uani 1 1 d .
H8A H -0.0579 0.8733 0.5463 0.092 Uiso 1 1 calc R
H8B H -0.1062 0.7681 0.5759 0.092 Uiso 1 1 calc R
H8C H -0.1344 0.8093 0.4952 0.092 Uiso 1 1 calc R
C3 C 0.0219(4) 0.8823(5) 0.4106(4) 0.0547(14) Uani 1 1 d .
H3A H -0.0367 0.9174 0.4275 0.066 Uiso 1 1 calc R
C4 C 0.0770(5) 0.9225(5) 0.3512(4) 0.0594(16) Uani 1 1 d .
H4A H 0.0544 0.9828 0.3265 0.071 Uiso 1 1 calc R
C5 C 0.1637(4) 0.8738(5) 0.3293(4) 0.0531(13) Uani 1 1 d .
H5A H 0.2017 0.9016 0.2897 0.064 Uiso 1 1 calc R
C6 C 0.1978(4) 0.7834(4) 0.3644(3) 0.0457(12) Uani 1 1 d .
C7 C 0.2927(4) 0.7424(4) 0.3387(3) 0.0464(12) Uani 1 1 d .
H7A H 0.3251 0.7794 0.3003 0.056 Uiso 1 1 calc R
N1 N 0.3392(3) 0.6603(4) 0.3623(3) 0.0426(9) Uani 1 1 d .
C9 C 0.4319(4) 0.6307(4) 0.3272(3) 0.0442(11) Uani 1 1 d .
C10 C 0.4676(4) 0.6703(5) 0.2611(3) 0.0492(12) Uani 1 1 d .
H10A H 0.4300 0.7222 0.2363 0.059 Uiso 1 1 calc R
C11 C 0.5580(4) 0.6350(5) 0.2307(3) 0.0509(13) Uani 1 1 d .
H11A H 0.5830 0.6645 0.1864 0.061 Uiso 1 1 calc R
C12 C 0.6110(4) 0.5568(5) 0.2654(4) 0.0515(14) Uani 1 1 d .
H12A H 0.6718 0.5314 0.2442 0.062 Uiso 1 1 calc R
C13 C 0.5757(4) 0.5154(4) 0.3311(3) 0.0442(12) Uani 1 1 d .
H13A H 0.6113 0.4603 0.3539 0.053 Uiso 1 1 calc R
C14 C 0.4881(4) 0.5546(4) 0.3635(3) 0.0419(11) Uani 1 1 d .
O3 O 0.4573(3) 0.5222(3) 0.4321(2) 0.0403(8) Uani 1 1 d .
O4 O 0.3456(2) 0.3943(3) 0.5126(2) 0.0404(8) Uani 1 1 d .
C15 C 0.3026(3) 0.3392(4) 0.5657(3) 0.0403(11) Uani 1 1 d .
C16 C 0.2106(4) 0.3779(4) 0.5948(3) 0.0435(11) Uani 1 1 d .
O5 O 0.1827(3) 0.4717(3) 0.5647(2) 0.0476(9) Uani 1 1 d .
C22 C 0.0851(4) 0.5119(5) 0.5866(4) 0.0602(17) Uani 1 1 d .
H22A H 0.0329 0.4596 0.5781 0.090 Uiso 1 1 calc R
H22B H 0.0694 0.5735 0.5574 0.090 Uiso 1 1 calc R
H22C H 0.0870 0.5300 0.6390 0.090 Uiso 1 1 calc R
C17 C 0.1567(4) 0.3250(5) 0.6464(3) 0.0513(13) Uani 1 1 d .
H17A H 0.0935 0.3508 0.6631 0.062 Uiso 1 1 calc R
C18 C 0.1952(4) 0.2314(5) 0.6749(4) 0.0571(15) Uani 1 1 d .
H18A H 0.1584 0.1947 0.7113 0.069 Uiso 1 1 calc R
C19 C 0.2857(4) 0.1939(5) 0.6499(4) 0.0512(13) Uani 1 1 d .
H19A H 0.3116 0.1315 0.6697 0.061 Uiso 1 1 calc R
C20 C 0.3413(4) 0.2467(4) 0.5946(3) 0.0450(12) Uani 1 1 d .
C21 C 0.4360(4) 0.1997(4) 0.5722(3) 0.0455(12) Uani 1 1 d .
H21A H 0.4521 0.1340 0.5921 0.055 Uiso 1 1 calc R
N2 N 0.5001(3) 0.2407(3) 0.5272(3) 0.0427(10) Uani 1 1 d .
C23 C 0.5876(4) 0.1876(4) 0.5022(3) 0.0458(12) Uani 1 1 d .
C24 C 0.6074(4) 0.0828(4) 0.5113(4) 0.0512(13) Uani 1 1 d .
H24A H 0.5624 0.0412 0.5391 0.061 Uiso 1 1 calc R
C25 C 0.6928(5) 0.0395(5) 0.4798(4) 0.0572(15) Uani 1 1 d .
H25A H 0.7064 -0.0318 0.4861 0.069 Uiso 1 1 calc R
C26 C 0.7588(4) 0.1005(5) 0.4390(4) 0.0583(16) Uani 1 1 d .
H26A H 0.8168 0.0703 0.4169 0.070 Uiso 1 1 calc R
C27 C 0.7403(4) 0.2052(5) 0.4302(4) 0.0516(14) Uani 1 1 d .
H27A H 0.7852 0.2462 0.4018 0.062 Uiso 1 1 calc R
C28 C 0.6554(4) 0.2502(4) 0.4632(3) 0.0440(12) Uani 1 1 d .
O6 O 0.6393(2) 0.3530(3) 0.4589(2) 0.0420(8) Uani 1 1 d .
N3 N 0.1689(4) 0.4273(4) 0.3481(3) 0.0513(11) Uani 1 1 d .
O7 O 0.2552(3) 0.4639(4) 0.3357(3) 0.0632(12) Uani 1 1 d .
O8 O 0.1431(3) 0.4243(4) 0.4156(3) 0.0571(10) Uani 1 1 d .
O9 O 0.1112(4) 0.3975(4) 0.2990(3) 0.0716(13) Uani 1 1 d .
O10 O 0.4527(3) 0.3075(3) 0.3822(2) 0.0492(9) Uani 1 1 d .
C29 C 0.3813(4) 0.2474(5) 0.3777(3) 0.0498(13) Uani 1 1 d .
H29A H 0.3271 0.2556 0.4115 0.060 Uiso 1 1 calc R
N4 N 0.3748(4) 0.1717(4) 0.3286(3) 0.0547(12) Uani 1 1 d .
C30 C 0.2895(5) 0.1018(6) 0.3278(4) 0.0638(17) Uani 1 1 d .
H30A H 0.2378 0.1264 0.3621 0.096 Uiso 1 1 calc R
H30B H 0.3121 0.0330 0.3428 0.096 Uiso 1 1 calc R
H30C H 0.2609 0.0986 0.2779 0.096 Uiso 1 1 calc R
C31 C 0.4556(5) 0.1565(7) 0.2766(4) 0.073(2) Uani 1 1 d .
H31A H 0.5174 0.1893 0.2952 0.110 Uiso 1 1 calc R
H31B H 0.4367 0.1873 0.2292 0.110 Uiso 1 1 calc R
H31C H 0.4675 0.0826 0.2701 0.110 Uiso 1 1 calc R

loop_
_atom_site_aniso_label
_atom_site_aniso_U_11
_atom_site_aniso_U_22
_atom_site_aniso_U_33
_atom_site_aniso_U_23
_atom_site_aniso_U_13
_atom_site_aniso_U_12
Dy1 0.03063(12) 0.03791(14) 0.05062(15) 0.00087(10) 0.00752(9) 0.00127(9)
Ni1 0.0304(3) 0.0385(3) 0.0517(4) -0.0016(3) 0.0081(2) 0.0012(2)
O1 0.0366(17) 0.0382(19) 0.064(2) 0.0047(17) 0.0103(16) 0.0091(14)
C1 0.038(2) 0.038(3) 0.055(3) -0.001(2) 0.002(2) -0.002(2)
C2 0.037(2) 0.044(3) 0.066(4) 0.001(3) 0.004(2) 0.003(2)
O2 0.0377(18) 0.048(2) 0.082(3) 0.007(2) 0.0192(18) 0.0072(17)
C8 0.046(3) 0.049(3) 0.089(5) -0.010(3) 0.018(3) 0.004(3)
C3 0.043(3) 0.044(3) 0.077(4) 0.002(3) 0.005(3) 0.007(2)
C4 0.050(3) 0.050(3) 0.079(5) 0.008(3) 0.000(3) 0.009(3)
C5 0.051(3) 0.046(3) 0.062(4) 0.009(3) 0.002(3) 0.001(2)
C6 0.043(3) 0.041(3) 0.053(3) 0.004(2) 0.002(2) 0.002(2)
C7 0.042(2) 0.043(3) 0.055(3) 0.002(2) 0.008(2) -0.002(2)
N1 0.0344(19) 0.044(2) 0.050(3) -0.0018(19) 0.0057(17) 0.0003(17)
C9 0.038(2) 0.041(3) 0.053(3) -0.003(2) 0.007(2) -0.004(2)
C10 0.047(3) 0.048(3) 0.053(3) -0.001(2) 0.009(2) -0.004(2)
C11 0.047(3) 0.053(3) 0.053(3) -0.003(3) 0.012(2) -0.007(2)
C12 0.041(3) 0.056(4) 0.057(3) -0.009(3) 0.012(2) 0.000(2)
C13 0.035(2) 0.045(3) 0.052(3) -0.003(2) 0.007(2) -0.001(2)
C14 0.041(2) 0.039(3) 0.046(3) -0.001(2) 0.006(2) -0.002(2)
O3 0.0338(15) 0.0381(19) 0.049(2) 0.0012(15) 0.0079(14) 0.0016(13)
O4 0.0342(15) 0.0360(17) 0.051(2) 0.0041(15) 0.0109(14) 0.0025(13)
C15 0.033(2) 0.039(2) 0.049(3) -0.003(2) 0.0086(19) -0.0062(19)
C16 0.033(2) 0.043(3) 0.054(3) 0.001(2) 0.009(2) -0.001(2)
O5 0.0352(17) 0.046(2) 0.062(2) 0.0031(18) 0.0108(16) 0.0056(15)
C22 0.043(3) 0.061(4) 0.077(4) 0.014(3) 0.025(3) 0.018(3)
C17 0.043(3) 0.051(3) 0.060(4) 0.007(3) 0.016(2) 0.001(2)
C18 0.048(3) 0.055(3) 0.068(4) 0.011(3) 0.018(3) -0.001(3)
C19 0.044(3) 0.044(3) 0.065(4) 0.009(3) 0.014(2) 0.000(2)
C20 0.040(2) 0.043(3) 0.052(3) 0.000(2) 0.005(2) -0.003(2)
C21 0.045(3) 0.034(2) 0.058(3) 0.003(2) 0.009(2) 0.001(2)
N2 0.0351(19) 0.035(2) 0.058(3) -0.0005(18) 0.0076(18) 0.0004(16)
C23 0.035(2) 0.043(3) 0.059(3) -0.004(2) 0.008(2) 0.007(2)
C24 0.043(3) 0.041(3) 0.070(4) -0.005(3) 0.004(3) -0.004(2)
C25 0.049(3) 0.043(3) 0.079(4) -0.012(3) 0.005(3) 0.007(2)
C26 0.044(3) 0.051(3) 0.080(4) -0.013(3) 0.013(3) 0.008(2)
C27 0.040(3) 0.049(3) 0.067(4) -0.007(3) 0.014(2) 0.003(2)
C28 0.034(2) 0.040(3) 0.058(3) -0.006(2) 0.006(2) 0.003(2)
O6 0.0331(15) 0.0399(19) 0.053(2) -0.0058(16) 0.0064(14) 0.0030(14)
N3 0.044(2) 0.047(3) 0.063(3) -0.009(2) 0.005(2) -0.004(2)
O7 0.054(2) 0.075(3) 0.061(3) -0.016(2) 0.015(2) -0.022(2)
O8 0.052(2) 0.059(2) 0.060(3) -0.004(2) 0.0112(19) -0.0068(19)
O9 0.062(3) 0.078(3) 0.075(3) -0.021(3) -0.003(2) -0.012(2)
O10 0.0438(19) 0.047(2) 0.057(2) -0.0054(18) 0.0075(16) -0.0023(16)
C29 0.041(3) 0.052(3) 0.057(3) -0.001(3) 0.006(2) 0.001(2)
N4 0.054(3) 0.053(3) 0.057(3) -0.008(2) 0.009(2) -0.007(2)
C30 0.058(3) 0.063(4) 0.071(4) -0.009(3) 0.003(3) -0.018(3)
C31 0.064(4) 0.082(5) 0.074(5) -0.022(4) 0.019(3) 0.001(4)

loop_
_atom_type_symbol
_atom_type_description
_atom_type_scat_dispersion_real
_atom_type_scat_dispersion_imag
_atom_type_scat_source
C C 0.0033 0.0016 'International Tables Vol C Tables 4.2.6.8 and 6.1.1.4'
H H 0.0000 0.0000 'International Tables Vol C Tables 4.2.6.8 and 6.1.1.4'
N N 0.0061 0.0033 'International Tables Vol C Tables 4.2.6.8 and 6.1.1.4'
O O 0.0106 0.0060 'International Tables Vol C Tables 4.2.6.8 and 6.1.1.4'
Ni Ni 0.3393 1.1124 'International Tables Vol C Tables 4.2.6.8 and 6.1.1.4'
Dy Dy -0.1892 4.4098 'International Tables Vol C Tables 4.2.6.8 and 6.1.1.4'

loop_
_geom_angle_atom_site_label_1
_geom_angle_atom_site_label_2
_geom_angle_atom_site_label_3
_geom_angle
_geom_angle_site_symmetry_1
_geom_angle_site_symmetry_3
O1 Dy1 O4 147.94(13) . .
O1 Dy1 O6 87.41(14) . 3_666
O4 Dy1 O6 92.84(13) . 3_666
O1 Dy1 O3 140.33(13) . .
O4 Dy1 O3 69.70(12) . .
O6 Dy1 O3 75.28(12) 3_666 .
O1 Dy1 O7 96.63(17) . .
O4 Dy1 O7 96.89(16) . .
O6 Dy1 O7 154.15(13) 3_666 .
O3 Dy1 O7 85.73(14) . .
O1 Dy1 N1 75.96(14) . .
O4 Dy1 N1 136.07(13) . .
O6 Dy1 N1 86.11(14) 3_666 .
O3 Dy1 N1 67.61(13) . .
O7 Dy1 N1 70.30(15) . .
O1 Dy1 O8 81.04(15) . .
O4 Dy1 O8 84.92(14) . .
O6 Dy1 O8 153.75(13) 3_666 .
O3 Dy1 O8 127.37(13) . .
O7 Dy1 O8 51.53(14) . .
N1 Dy1 O8 113.43(15) . .
O1 Dy1 O5 83.63(13) . .
O4 Dy1 O5 64.41(12) . .
O6 Dy1 O5 86.50(13) 3_666 .
O3 Dy1 O5 129.34(12) . .
O7 Dy1 O5 119.30(14) . .
N1 Dy1 O5 158.56(13) . .
O8 Dy1 O5 68.91(14) . .
O1 Dy1 N3 85.49(15) . .
O4 Dy1 N3 94.43(14) . .
O6 Dy1 N3 172.52(14) 3_666 .
O3 Dy1 N3 108.96(13) . .
O7 Dy1 N3 25.74(14) . .
N1 Dy1 N3 89.86(15) . .
O8 Dy1 N3 26.22(14) . .
O5 Dy1 N3 95.06(14) . .
O4 Ni1 N2 90.86(15) . .
O4 Ni1 O6 171.51(16) . .
N2 Ni1 O6 81.91(16) . .
O4 Ni1 O10 94.56(15) . .
N2 Ni1 O10 88.60(18) . .
O6 Ni1 O10 89.74(15) . .
O4 Ni1 O3 81.24(14) . .
N2 Ni1 O3 171.96(15) . .
O6 Ni1 O3 106.08(14) . .
O10 Ni1 O3 90.53(16) . .
O4 Ni1 O3 91.39(14) . 3_666
N2 Ni1 O3 100.51(17) . 3_666
O6 Ni1 O3 85.60(14) . 3_666
O10 Ni1 O3 169.06(15) . 3_666
O3 Ni1 O3 81.30(16) . 3_666
C1 O1 Dy1 141.8(3) . .
O1 C1 C6 122.9(5) . .
O1 C1 C2 120.7(5) . .
C6 C1 C2 116.5(5) . .
C3 C2 O2 124.8(5) . .
C3 C2 C1 122.0(5) . .
O2 C2 C1 113.2(5) . .
C2 O2 C8 116.1(5) . .
O2 C8 H8A 109.5 . .
O2 C8 H8B 109.5 . .
H8A C8 H8B 109.5 . .
O2 C8 H8C 109.5 . .
H8A C8 H8C 109.5 . .
H8B C8 H8C 109.5 . .
C2 C3 C4 120.7(5) . .
C2 C3 H3A 119.7 . .
C4 C3 H3A 119.7 . .
C5 C4 C3 119.2(6) . .
C5 C4 H4A 120.4 . .
C3 C4 H4A 120.4 . .
C4 C5 C6 121.4(6) . .
C4 C5 H5A 119.3 . .
C6 C5 H5A 119.3 . .
C5 C6 C1 120.1(5) . .
C5 C6 C7 116.0(5) . .
C1 C6 C7 123.9(5) . .
N1 C7 C6 127.3(5) . .
N1 C7 H7A 116.4 . .
C6 C7 H7A 116.4 . .
C7 N1 C9 118.4(5) . .
C7 N1 Dy1 127.7(3) . .
C9 N1 Dy1 113.9(3) . .
C10 C9 C14 119.1(5) . .
C10 C9 N1 125.3(5) . .
C14 C9 N1 115.6(5) . .
C9 C10 C11 120.9(6) . .
C9 C10 H10A 119.5 . .
C11 C10 H10A 119.5 . .
C12 C11 C10 119.6(6) . .
C12 C11 H11A 120.2 . .
C10 C11 H11A 120.2 . .
C11 C12 C13 120.2(5) . .
C11 C12 H12A 119.9 . .
C13 C12 H12A 119.9 . .
C12 C13 C14 120.1(5) . .
C12 C13 H13A 120.0 . .
C14 C13 H13A 120.0 . .
O3 C14 C13 121.2(5) . .
O3 C14 C9 118.9(4) . .
C13 C14 C9 119.9(5) . .
C14 O3 Ni1 125.5(3) . .
C14 O3 Ni1 113.4(3) . 3_666
Ni1 O3 Ni1 98.70(16) . 3_666
C14 O3 Dy1 116.2(3) . .
Ni1 O3 Dy1 101.57(14) . .
Ni1 O3 Dy1 96.59(13) 3_666 .
C15 O4 Ni1 125.3(3) . .
C15 O4 Dy1 127.0(3) . .
Ni1 O4 Dy1 106.92(15) . .
O4 C15 C20 125.1(4) . .
O4 C15 C16 116.5(5) . .
C20 C15 C16 118.4(5) . .
C17 C16 O5 125.1(5) . .
C17 C16 C15 121.7(5) . .
O5 C16 C15 113.1(4) . .
C16 O5 C22 116.4(4) . .
C16 O5 Dy1 118.2(3) . .
C22 O5 Dy1 123.8(3) . .
O5 C22 H22A 109.5 . .
O5 C22 H22B 109.5 . .
H22A C22 H22B 109.5 . .
O5 C22 H22C 109.5 . .
H22A C22 H22C 109.5 . .
H22B C22 H22C 109.5 . .
C16 C17 C18 119.7(5) . .
C16 C17 H17A 120.1 . .
C18 C17 H17A 120.1 . .
C19 C18 C17 119.8(5) . .
C19 C18 H18A 120.1 . .
C17 C18 H18A 120.1 . .
C18 C19 C20 121.1(6) . .
C18 C19 H19A 119.5 . .
C20 C19 H19A 119.5 . .
C15 C20 C19 119.2(5) . .
C15 C20 C21 124.5(5) . .
C19 C20 C21 116.3(5) . .
N2 C21 C20 124.8(5) . .
N2 C21 H21A 117.6 . .
C20 C21 H21A 117.6 . .
C21 N2 C23 122.4(5) . .
C21 N2 Ni1 126.9(4) . .
C23 N2 Ni1 110.6(3) . .
C24 C23 C28 120.3(5) . .
C24 C23 N2 126.0(5) . .
C28 C23 N2 113.7(5) . .
C25 C24 C23 120.0(6) . .
C25 C24 H24A 120.0 . .
C23 C24 H24A 120.0 . .
C24 C25 C26 120.0(6) . .
C24 C25 H25A 120.0 . .
C26 C25 H25A 120.0 . .
C27 C26 C25 120.5(5) . .
C27 C26 H26A 119.8 . .
C25 C26 H26A 119.8 . .
C26 C27 C28 120.0(6) . .
C26 C27 H27A 120.0 . .
C28 C27 H27A 120.0 . .
O6 C28 C27 120.9(5) . .
O6 C28 C23 120.0(4) . .
C27 C28 C23 119.1(5) . .
C28 O6 Ni1 108.1(3) . .
C28 O6 Dy1 119.4(3) . 3_666
Ni1 O6 Dy1 102.23(14) . 3_666
O9 N3 O7 123.2(6) . .
O9 N3 O8 121.3(5) . .
O7 N3 O8 115.5(5) . .
O9 N3 Dy1 167.6(4) . .
O7 N3 Dy1 57.6(3) . .
O8 N3 Dy1 59.4(3) . .
N3 O7 Dy1 96.7(3) . .
N3 O8 Dy1 94.4(3) . .
C29 O10 Ni1 122.0(4) . .
O10 C29 N4 124.3(5) . .
O10 C29 H29A 117.9 . .
N4 C29 H29A 117.9 . .
C29 N4 C31 119.6(5) . .
C29 N4 C30 121.3(5) . .
C31 N4 C30 119.1(6) . .
N4 C30 H30A 109.5 . .
N4 C30 H30B 109.5 . .
H30A C30 H30B 109.5 . .
N4 C30 H30C 109.5 . .
H30A C30 H30C 109.5 . .
H30B C30 H30C 109.5 . .
N4 C31 H31A 109.5 . .
N4 C31 H31B 109.5 . .
H31A C31 H31B 109.5 . .
N4 C31 H31C 109.5 . .
H31A C31 H31C 109.5 . .
H31B C31 H31C 109.5 . .

loop_
_geom_bond_atom_site_label_1
_geom_bond_atom_site_label_2
_geom_bond_distance
_geom_bond_site_symmetry_2
Dy1 O1 2.148(3) .
Dy1 O4 2.285(3) .
Dy1 O6 2.310(4) 3_666
Dy1 O3 2.372(3) .
Dy1 O7 2.441(5) .
Dy1 N1 2.460(5) .
Dy1 O8 2.479(4) .
Dy1 O5 2.503(4) .
Dy1 N3 2.873(5) .
Dy1 Ni1 3.3913(7) 3_666
Dy1 Ni1 3.4533(7) .
Ni1 O4 2.009(3) .
Ni1 N2 2.012(5) .
Ni1 O6 2.041(3) .
Ni1 O10 2.050(4) .
Ni1 O3 2.079(4) .
Ni1 O3 2.167(4) 3_666
O1 C1 1.295(6) .
C1 C6 1.420(8) .
C1 C2 1.428(7) .
C2 C3 1.363(8) .
C2 O2 1.375(7) .
O2 C8 1.423(6) .
C8 H8A 0.9800 .
C8 H8B 0.9800 .
C8 H8C 0.9800 .
C3 C4 1.403(9) .
C3 H3A 0.9500 .
C4 C5 1.368(8) .
C4 H4A 0.9500 .
C5 C6 1.409(8) .
C5 H5A 0.9500 .
C6 C7 1.441(7) .
C7 N1 1.302(7) .
C7 H7A 0.9500 .
N1 C9 1.436(6) .
C9 C10 1.388(8) .
C9 C14 1.399(8) .
C10 C11 1.394(8) .
C10 H10A 0.9500 .
C11 C12 1.383(9) .
C11 H11A 0.9500 .
C12 C13 1.389(8) .
C12 H12A 0.9500 .
C13 C14 1.397(7) .
C13 H13A 0.9500 .
C14 O3 1.376(6) .
O3 Ni1 2.167(4) 3_666
O4 C15 1.329(6) .
C15 C20 1.406(8) .
C15 C16 1.419(6) .
C16 C17 1.364(7) .
C16 O5 1.384(7) .
O5 C22 1.448(6) .
C22 H22A 0.9800 .
C22 H22B 0.9800 .
C22 H22C 0.9800 .
C17 C18 1.415(9) .
C17 H17A 0.9500 .
C18 C19 1.369(8) .
C18 H18A 0.9500 .
C19 C20 1.421(8) .
C19 H19A 0.9500 .
C20 C21 1.452(7) .
C21 N2 1.293(7) .
C21 H21A 0.9500 .
N2 C23 1.421(6) .
C23 C24 1.396(8) .
C23 C28 1.403(8) .
C24 C25 1.385(8) .
C24 H24A 0.9500 .
C25 C26 1.392(9) .
C25 H25A 0.9500 .
C26 C27 1.391(9) .
C26 H26A 0.9500 .
C27 C28 1.400(7) .
C27 H27A 0.9500 .
C28 O6 1.354(6) .
O6 Dy1 2.310(4) 3_666
N3 O9 1.232(7) .
N3 O7 1.256(6) .
N3 O8 1.273(7) .
O10 C29 1.226(7) .
C29 N4 1.329(8) .
C29 H29A 0.9500 .
N4 C31 1.440(8) .
N4 C30 1.447(8) .
C30 H30A 0.9800 .
C30 H30B 0.9800 .
C30 H30C 0.9800 .
C31 H31A 0.9800 .
C31 H31B 0.9800 .
C31 H31C 0.9800 .
